data_4508392
loop_
_publ_author_name
'Wu, Yulei'
'Zhang, Wenjun'
'Li, Xiaodong'
'Min, Chao'
'Jiu, Tonggang'
'Zhu, Yuejin'
'Dai, Ning'
'Fang, Junfeng'

_publ_section_title
;
 Solution-processed hybrid cathode interlayer for inverted organic solar
 cells.
;
_journal_issue 21
_journal_name_full 'ACS applied materials &amp; interfaces'
_journal_page_first 10428
_journal_page_last 10432
_journal_paper_doi 10.1021/am404053e
_journal_volume 5
_journal_year 2013
_chemical_formula_sum 'C32.5 H30.5 Cd Cl1.5 N2 O2 S4'
_chemical_formula_weight 774.90
_chemical_name_systematic
; 
 ? 
;
_space_group_IT_number 2
_symmetry_space_group_name_Hall '-P 1'
_symmetry_space_group_name_H-M 'P -1'
_atom_sites_solution_hydrogens geom
_atom_sites_solution_primary direct
_atom_sites_solution_secondary difmap
_audit_creation_method SHELXL-97
_cell_angle_alpha 109.06(3)
_cell_angle_beta 106.02(3)
_cell_angle_gamma 92.22(3)
_cell_formula_units_Z 4
_cell_length_a 13.049(3)
_cell_length_b 15.994(3)
_cell_length_c 17.871(4)
_cell_measurement_temperature 293(2)
_cell_volume 3354.1(16)
_computing_structure_refinement 'SHELXL-97 (Sheldrick, 1997)'
_computing_structure_solution 'SHELXS-97 (Sheldrick, 1990)'
_diffrn_ambient_temperature 293(2)
_diffrn_measured_fraction_theta_full 0.974
_diffrn_measured_fraction_theta_max 0.974
_diffrn_radiation_monochromator graphite
_diffrn_radiation_source 'fine-focus sealed tube'
_diffrn_radiation_type MoK\a
_diffrn_radiation_wavelength 0.71073
_diffrn_reflns_av_R_equivalents 0.0374
_diffrn_reflns_av_sigmaI/netI 0.0502
_diffrn_reflns_limit_h_max 15
_diffrn_reflns_limit_h_min -15
_diffrn_reflns_limit_k_max 18
_diffrn_reflns_limit_k_min -19
_diffrn_reflns_limit_l_max 21
_diffrn_reflns_limit_l_min -20
_diffrn_reflns_number 25307
_diffrn_reflns_theta_full 25.00
_diffrn_reflns_theta_max 25.00
_diffrn_reflns_theta_min 3.00
_exptl_absorpt_coefficient_mu 1.052
_exptl_crystal_density_diffrn 1.535
_exptl_crystal_density_method 'not measured'
_exptl_crystal_F_000 1572
_refine_diff_density_max 1.802
_refine_diff_density_min -1.856
_refine_diff_density_rms 0.121
_refine_ls_extinction_method none
_refine_ls_goodness_of_fit_ref 1.112
_refine_ls_hydrogen_treatment mixed
_refine_ls_matrix_type full
_refine_ls_number_parameters 775
_refine_ls_number_reflns 11508
_refine_ls_number_restraints 1
_refine_ls_restrained_S_all 1.112
_refine_ls_R_factor_all 0.1067
_refine_ls_R_factor_gt 0.0724
_refine_ls_shift/su_max 0.020
_refine_ls_shift/su_mean 0.001
_refine_ls_structure_factor_coef Fsqd
_refine_ls_weighting_details 'calc w=1/[\s^2^(Fo^2^)+(0.1113P)^2^+9.6603P] where P=(Fo^2^+2Fc^2^)/3'
_refine_ls_weighting_scheme calc
_refine_ls_wR_factor_gt 0.1956
_refine_ls_wR_factor_ref 0.2398
_reflns_number_gt 7920
_reflns_number_total 11508
_reflns_threshold_expression >2sigma(I)
_cod_data_source_file am404053e_si_003.cif
_cod_data_source_block shx97
_cod_original_cell_volume 3354.1(12)
_cod_database_code 4508392

loop_
_symmetry_equiv_pos_as_xyz
'x, y, z'
'-x, -y, -z'

loop_
_atom_site_label
_atom_site_type_symbol
_atom_site_fract_x
_atom_site_fract_y
_atom_site_fract_z
_atom_site_U_iso_or_equiv
_atom_site_adp_type
_atom_site_occupancy
_atom_site_symmetry_multiplicity
_atom_site_calc_flag
_atom_site_refinement_flags
Cd1 Cd 0.35759(5) 0.70791(4) 0.38699(4) 0.0626(2) Uani 1 1 d .
S1 S 0.4073(2) 0.59893(16) 0.25546(16) 0.0786(7) Uani 1 1 d .
S2 S 0.4660(3) 0.79601(16) 0.31926(15) 0.0848(8) Uani 1 1 d .
S3 S 0.1896(2) 0.79024(18) 0.3854(2) 0.0999(9) Uani 1 1 d .
S4 S 0.3931(3) 0.8875(2) 0.51556(16) 0.1004(9) Uani 1 1 d .
O1 O 0.5070(5) 0.6925(4) 0.1926(3) 0.0735(16) Uani 1 1 d .
O2 O 0.2137(6) 0.9547(4) 0.4719(4) 0.0794(17) Uani 1 1 d .
N1 N 0.2583(5) 0.5784(4) 0.3914(4) 0.0561(15) Uani 1 1 d .
N2 N 0.4594(5) 0.6636(4) 0.4953(4) 0.0547(15) Uani 1 1 d .
C1 C 0.1184(8) 0.5590(6) 0.2633(5) 0.076(3) Uani 1 1 d .
H1A H 0.1667 0.6061 0.2636 0.115 Uiso 1 1 calc R
H1B H 0.0500 0.5789 0.2638 0.115 Uiso 1 1 calc R
H1C H 0.1088 0.5077 0.2141 0.115 Uiso 1 1 calc R
C2 C 0.1646(7) 0.5345(5) 0.3388(5) 0.0583(18) Uani 1 1 d .
C3 C 0.1069(6) 0.4666(5) 0.3518(5) 0.0602(19) Uani 1 1 d .
H3A H 0.0413 0.4367 0.3131 0.072 Uiso 1 1 calc R
C4 C 0.1474(6) 0.4448(5) 0.4211(4) 0.0525(17) Uani 1 1 d .
C5 C 0.2496(6) 0.4909(4) 0.4790(4) 0.0487(16) Uani 1 1 d .
C6 C 0.3014(6) 0.4698(5) 0.5502(4) 0.0527(17) Uani 1 1 d .
H6A H 0.2681 0.4239 0.5602 0.063 Uiso 1 1 calc R
C7 C 0.3971(6) 0.5143(5) 0.6035(5) 0.0548(17) Uani 1 1 d .
H7A H 0.4285 0.4993 0.6500 0.066 Uiso 1 1 calc R
C8 C 0.4515(6) 0.5851(5) 0.5892(4) 0.0514(16) Uani 1 1 d .
C9 C 0.5523(6) 0.6357(5) 0.6456(4) 0.0506(16) Uani 1 1 d .
C10 C 0.6047(6) 0.6908(5) 0.6186(5) 0.0578(18) Uani 1 1 d .
H10A H 0.6730 0.7206 0.6518 0.069 Uiso 1 1 calc R
C11 C 0.5608(6) 0.7035(5) 0.5453(5) 0.0556(18) Uani 1 1 d .
C12 C 0.4075(6) 0.6042(4) 0.5163(4) 0.0476(16) Uani 1 1 d .
C13 C 0.3022(6) 0.5565(4) 0.4605(4) 0.0493(16) Uani 1 1 d .
C14 C 0.6200(8) 0.7646(6) 0.5185(6) 0.078(3) Uani 1 1 d .
H14A H 0.5770 0.7650 0.4655 0.118 Uiso 1 1 calc R
H14B H 0.6869 0.7440 0.5138 0.118 Uiso 1 1 calc R
H14C H 0.6342 0.8240 0.5588 0.118 Uiso 1 1 calc R
C15 C 0.0490(7) 0.3927(5) 0.5038(5) 0.064(2) Uani 1 1 d .
H15A H 0.0617 0.4508 0.5416 0.076 Uiso 1 1 calc R
C16 C -0.0075(7) 0.3260(6) 0.5158(5) 0.071(2) Uani 1 1 d .
H16A H -0.0329 0.3393 0.5615 0.086 Uiso 1 1 calc R
C17 C -0.0267(7) 0.2379(6) 0.4590(6) 0.072(2) Uani 1 1 d .
H17A H -0.0621 0.1922 0.4680 0.086 Uiso 1 1 calc R
C18 C 0.0072(7) 0.2206(6) 0.3907(6) 0.071(2) Uani 1 1 d .
H18A H -0.0077 0.1629 0.3518 0.086 Uiso 1 1 calc R
C19 C 0.0634(7) 0.2872(5) 0.3779(5) 0.065(2) Uani 1 1 d .
H19A H 0.0853 0.2741 0.3305 0.078 Uiso 1 1 calc R
C20 C 0.0871(6) 0.3734(5) 0.4354(5) 0.0538(17) Uani 1 1 d .
C21 C 0.5319(7) 0.6379(5) 0.7817(5) 0.0592(19) Uani 1 1 d .
H21A H 0.4581 0.6373 0.7608 0.071 Uiso 1 1 calc R
C22 C 0.5774(8) 0.6434(6) 0.8641(5) 0.073(2) Uani 1 1 d .
H22A H 0.5332 0.6468 0.8975 0.088 Uiso 1 1 calc R
C23 C 0.6839(9) 0.6438(7) 0.8960(6) 0.085(3) Uani 1 1 d .
H23A H 0.7129 0.6480 0.9510 0.103 Uiso 1 1 calc R
C24 C 0.7489(8) 0.6381(7) 0.8465(7) 0.088(3) Uani 1 1 d .
H24A H 0.8220 0.6360 0.8677 0.105 Uiso 1 1 calc R
C25 C 0.7071(7) 0.6353(6) 0.7652(6) 0.070(2) Uani 1 1 d .
H25A H 0.7531 0.6346 0.7336 0.084 Uiso 1 1 calc R
C26 C 0.5975(6) 0.6334(5) 0.7307(4) 0.0531(17) Uani 1 1 d .
C27 C 0.4628(7) 0.6938(6) 0.2505(5) 0.062(2) Uani 1 1 d .
C28 C 0.5065(9) 0.6070(7) 0.1269(6) 0.084(3) Uani 1 1 d .
H28A H 0.4334 0.5804 0.0930 0.101 Uiso 1 1 calc R
H28B H 0.5403 0.5652 0.1514 0.101 Uiso 1 1 calc R
C29 C 0.5691(9) 0.6297(8) 0.0754(6) 0.091(3) Uani 1 1 d .
H29A H 0.5713 0.5763 0.0315 0.136 Uiso 1 1 calc R
H29B H 0.6411 0.6561 0.1098 0.136 Uiso 1 1 calc R
H29C H 0.5347 0.6713 0.0518 0.136 Uiso 1 1 calc R
C30 C 0.2657(8) 0.8827(6) 0.4607(6) 0.070(2) Uani 1 1 d .
C31 C 0.2721(9) 1.0411(6) 0.5274(6) 0.086(3) Uani 1 1 d .
H31A H 0.3309 1.0572 0.5090 0.103 Uiso 1 1 calc R
H31B H 0.3014 1.0409 0.5834 0.103 Uiso 1 1 calc R
C32 C 0.1919(11) 1.1056(7) 0.5246(8) 0.112(4) Uani 1 1 d .
H32A H 0.2266 1.1647 0.5607 0.168 Uiso 1 1 calc R
H32B H 0.1341 1.0884 0.5425 0.168 Uiso 1 1 calc R
H32C H 0.1637 1.1049 0.4688 0.168 Uiso 1 1 calc R
Cd2 Cd 0.25701(5) 0.74134(4) 0.86173(4) 0.0699(2) Uani 1 1 d .
S5 S 0.1272(2) 0.8602(2) 0.84499(19) 0.0932(8) Uani 1 1 d .
S6 S 0.0617(3) 0.7153(2) 0.8973(2) 0.1063(9) Uani 1 1 d .
S7 S 0.3059(3) 0.5986(2) 0.9104(2) 0.1138(11) Uani 1 1 d .
S8 S 0.2006(3) 0.5844(2) 0.73642(19) 0.1010(9) Uani 1 1 d .
O3 O -0.0215(7) 0.8651(7) 0.9112(6) 0.125(3) Uani 1 1 d .
O4 O 0.2322(8) 0.4497(6) 0.8002(5) 0.123(3) Uani 1 1 d .
N3 N 0.4013(5) 0.8272(4) 0.9829(4) 0.0561(15) Uani 1 1 d .
N4 N 0.3873(5) 0.8113(4) 0.8222(4) 0.0575(15) Uani 1 1 d .
C33 C 0.3120(7) 0.8025(8) 1.0785(6) 0.085(3) Uani 1 1 d .
H33A H 0.2523 0.7824 1.0283 0.127 Uiso 1 1 calc R
H33B H 0.2950 0.8510 1.1196 0.127 Uiso 1 1 calc R
H33C H 0.3264 0.7542 1.0988 0.127 Uiso 1 1 calc R
C34 C 0.4086(7) 0.8335(5) 1.0610(5) 0.063(2) Uani 1 1 d .
C35 C 0.5058(7) 0.8656(5) 1.1250(5) 0.065(2) Uani 1 1 d .
H35A H 0.5086 0.8668 1.1779 0.078 Uiso 1 1 calc R
C36 C 0.5976(6) 0.8955(5) 1.1124(5) 0.0554(17) Uani 1 1 d .
C37 C 0.5877(6) 0.8967(5) 1.0310(5) 0.0532(17) Uani 1 1 d .
C38 C 0.6712(6) 0.9396(5) 1.0128(5) 0.0579(18) Uani 1 1 d .
H38A H 0.7342 0.9684 1.0555 0.070 Uiso 1 1 calc R
C39 C 0.6613(6) 0.9396(5) 0.9354(5) 0.0574(18) Uani 1 1 d .
H39A H 0.7160 0.9699 0.9260 0.069 Uiso 1 1 calc R
C40 C 0.5672(6) 0.8932(5) 0.8681(4) 0.0505(16) Uani 1 1 d .
C41 C 0.5571(6) 0.8870(5) 0.7856(5) 0.0542(17) Uani 1 1 d .
C42 C 0.4607(6) 0.8453(6) 0.7247(5) 0.066(2) Uani 1 1 d .
H42A H 0.4509 0.8424 0.6704 0.079 Uiso 1 1 calc R
C43 C 0.3779(6) 0.8074(6) 0.7447(5) 0.064(2) Uani 1 1 d .
C44 C 0.4809(6) 0.8545(5) 0.8835(5) 0.0535(17) Uani 1 1 d .
C45 C 0.4904(5) 0.8597(4) 0.9681(5) 0.0501(16) Uani 1 1 d .
C46 C 0.2748(8) 0.7601(8) 0.6762(6) 0.091(3) Uani 1 1 d .
H46A H 0.2260 0.7378 0.6990 0.137 Uiso 1 1 calc R
H46B H 0.2907 0.7112 0.6348 0.137 Uiso 1 1 calc R
H46C H 0.2423 0.8013 0.6512 0.137 Uiso 1 1 calc R
C47 C 0.7907(8) 0.8780(7) 1.1661(6) 0.080(3) Uani 1 1 d .
H47A H 0.7860 0.8369 1.1141 0.096 Uiso 1 1 calc R
C48 C 0.8870(8) 0.8975(8) 1.2310(7) 0.093(3) Uani 1 1 d .
H48A H 0.9442 0.8667 1.2228 0.112 Uiso 1 1 calc R
C49 C 0.8977(10) 0.9609(8) 1.3057(6) 0.093(3) Uani 1 1 d .
H49A H 0.9631 0.9755 1.3479 0.111 Uiso 1 1 calc R
C50 C 0.8115(10) 1.0039(7) 1.3192(6) 0.093(3) Uani 1 1 d .
H50A H 0.8186 1.0464 1.3710 0.112 Uiso 1 1 calc R
C51 C 0.7152(8) 0.9847(6) 1.2571(5) 0.075(2) Uani 1 1 d .
H51A H 0.6583 1.0153 1.2670 0.091 Uiso 1 1 calc R
C52 C 0.7016(7) 0.9193(5) 1.1784(5) 0.0586(19) Uani 1 1 d .
C53 C 0.7481(7) 0.9004(6) 0.7804(5) 0.066(2) Uani 1 1 d .
H53A H 0.7645 0.8623 0.8103 0.079 Uiso 1 1 calc R
C54 C 0.8271(8) 0.9348(7) 0.7551(5) 0.081(3) Uani 1 1 d .
H54A H 0.8960 0.9191 0.7675 0.098 Uiso 1 1 calc R
C55 C 0.8018(9) 0.9931(7) 0.7109(6) 0.086(3) Uani 1 1 d .
H55A H 0.8545 1.0164 0.6942 0.103 Uiso 1 1 calc R
C56 C 0.7017(9) 1.0158(7) 0.6921(6) 0.082(3) Uani 1 1 d .
H56A H 0.6856 1.0538 0.6620 0.098 Uiso 1 1 calc R
C57 C 0.6231(8) 0.9827(6) 0.7176(5) 0.069(2) Uani 1 1 d .
H57A H 0.5551 1.0002 0.7059 0.083 Uiso 1 1 calc R
C58 C 0.6447(6) 0.9232(5) 0.7609(5) 0.0566(18) Uani 1 1 d .
C59 C 0.0610(10) 0.8194(8) 0.8884(5) 0.099(4) Uani 1 1 d .
C60 C -0.0681(8) 0.8519(9) 0.9704(7) 0.101(4) Uani 1 1 d .
H60A H -0.1379 0.8726 0.9626 0.122 Uiso 1 1 calc R
H60B H -0.0792 0.7886 0.9611 0.122 Uiso 1 1 calc R
C61 C -0.0023(13) 0.8980(12) 1.0528(8) 0.146(6) Uani 1 1 d .
H61A H -0.0357 0.8869 1.0908 0.219 Uiso 1 1 calc R
H61B H 0.0069 0.9610 1.0627 0.219 Uiso 1 1 calc R
H61C H 0.0667 0.8775 1.0608 0.219 Uiso 1 1 calc R
C62 C 0.2460(9) 0.5409(7) 0.8156(9) 0.100(4) Uani 1 1 d .
C63 C 0.1814(15) 0.3902(9) 0.7187(9) 0.144(6) Uani 1 1 d U
H63A H 0.2235 0.3956 0.6831 0.173 Uiso 1 1 calc R
H63B H 0.1109 0.4062 0.6979 0.173 Uiso 1 1 calc R
C64 C 0.1697(18) 0.3009(9) 0.7156(10) 0.195(10) Uani 1 1 d U
H64A H 0.1326 0.2624 0.6596 0.293 Uiso 1 1 calc R
H64B H 0.1290 0.2956 0.7515 0.293 Uiso 1 1 calc R
H64C H 0.2396 0.2839 0.7334 0.293 Uiso 1 1 calc R
C65 C 0.0564(14) 0.6740(14) 0.0817(11) 0.163(7) Uani 1 1 d .
H65A H 0.0505 0.7038 0.0409 0.195 Uiso 1 1 calc R
Cl1 Cl 0.1216(6) 0.7460(5) 0.1776(5) 0.221(3) Uani 1 1 d .
Cl2 Cl 0.1319(8) 0.5831(6) 0.0596(5) 0.257(4) Uani 1 1 d .
Cl3 Cl -0.0703(7) 0.6313(9) 0.0763(6) 0.328(6) Uani 1 1 d .

loop_
_atom_site_aniso_label
_atom_site_aniso_U_11
_atom_site_aniso_U_22
_atom_site_aniso_U_33
_atom_site_aniso_U_23
_atom_site_aniso_U_13
_atom_site_aniso_U_12
Cd1 0.0769(4) 0.0609(4) 0.0572(3) 0.0282(3) 0.0234(3) 0.0050(3)
S1 0.1021(19) 0.0673(13) 0.0809(15) 0.0336(12) 0.0417(14) 0.0088(12)
S2 0.128(2) 0.0655(13) 0.0698(14) 0.0232(11) 0.0462(15) 0.0051(13)
S3 0.094(2) 0.0663(15) 0.141(3) 0.0287(16) 0.0493(19) 0.0040(13)
S4 0.117(2) 0.118(2) 0.0654(14) 0.0357(15) 0.0195(15) 0.0461(19)
O1 0.104(5) 0.065(3) 0.065(3) 0.024(3) 0.045(3) 0.013(3)
O2 0.100(5) 0.067(4) 0.086(4) 0.031(3) 0.043(4) 0.023(3)
N1 0.064(4) 0.059(4) 0.047(3) 0.022(3) 0.016(3) 0.007(3)
N2 0.062(4) 0.059(4) 0.051(3) 0.029(3) 0.017(3) 0.009(3)
C1 0.079(6) 0.085(6) 0.054(4) 0.034(4) -0.006(4) -0.008(5)
C2 0.062(5) 0.059(4) 0.049(4) 0.018(3) 0.011(4) 0.005(4)
C3 0.054(5) 0.063(5) 0.054(4) 0.013(4) 0.010(4) -0.003(4)
C4 0.055(4) 0.053(4) 0.047(4) 0.019(3) 0.011(3) 0.003(3)
C5 0.052(4) 0.042(3) 0.049(4) 0.014(3) 0.013(3) 0.000(3)
C6 0.055(4) 0.052(4) 0.051(4) 0.023(3) 0.011(3) -0.001(3)
C7 0.051(4) 0.051(4) 0.054(4) 0.017(3) 0.007(3) 0.001(3)
C8 0.045(4) 0.049(4) 0.057(4) 0.016(3) 0.013(3) 0.003(3)
C9 0.046(4) 0.050(4) 0.055(4) 0.020(3) 0.014(3) 0.006(3)
C10 0.048(4) 0.057(4) 0.065(5) 0.020(4) 0.013(4) 0.002(3)
C11 0.053(5) 0.057(4) 0.061(4) 0.027(4) 0.018(4) 0.002(3)
C12 0.054(4) 0.048(4) 0.050(4) 0.031(3) 0.015(3) 0.005(3)
C13 0.050(4) 0.045(4) 0.051(4) 0.017(3) 0.013(3) 0.000(3)
C14 0.073(6) 0.078(6) 0.086(6) 0.034(5) 0.025(5) -0.010(5)
C15 0.074(6) 0.054(4) 0.058(4) 0.014(4) 0.019(4) -0.002(4)
C16 0.066(6) 0.086(6) 0.063(5) 0.033(5) 0.017(4) -0.008(5)
C17 0.065(6) 0.070(5) 0.075(5) 0.034(5) 0.008(4) -0.015(4)
C18 0.065(5) 0.055(5) 0.076(5) 0.015(4) 0.004(4) -0.013(4)
C19 0.063(5) 0.063(5) 0.060(4) 0.014(4) 0.016(4) -0.004(4)
C20 0.053(4) 0.048(4) 0.057(4) 0.021(3) 0.010(3) -0.003(3)
C21 0.053(5) 0.063(5) 0.062(5) 0.026(4) 0.016(4) 0.010(4)
C22 0.084(7) 0.083(6) 0.055(5) 0.027(4) 0.021(4) 0.011(5)
C23 0.078(7) 0.100(7) 0.064(5) 0.029(5) 0.001(5) 0.005(6)
C24 0.056(6) 0.098(7) 0.086(7) 0.031(6) -0.011(5) -0.003(5)
C25 0.062(5) 0.072(5) 0.077(6) 0.029(5) 0.018(4) 0.007(4)
C26 0.045(4) 0.050(4) 0.051(4) 0.015(3) -0.001(3) 0.002(3)
C27 0.077(6) 0.069(5) 0.047(4) 0.023(4) 0.026(4) 0.013(4)
C28 0.102(8) 0.077(6) 0.079(6) 0.026(5) 0.038(6) 0.016(5)
C29 0.112(8) 0.107(8) 0.067(5) 0.030(5) 0.049(6) 0.023(6)
C30 0.096(7) 0.059(5) 0.079(5) 0.037(4) 0.047(5) 0.017(4)
C31 0.119(9) 0.070(6) 0.080(6) 0.027(5) 0.047(6) 0.016(6)
C32 0.161(12) 0.079(7) 0.126(10) 0.041(7) 0.080(9) 0.042(7)
Cd2 0.0481(4) 0.0662(4) 0.0890(5) 0.0196(3) 0.0204(3) 0.0047(3)
S5 0.0779(18) 0.0954(18) 0.0969(19) 0.0240(15) 0.0229(15) 0.0197(14)
S6 0.096(2) 0.112(2) 0.122(2) 0.0428(19) 0.0473(19) 0.0196(17)
S7 0.108(2) 0.0888(19) 0.125(3) 0.0379(19) 0.006(2) 0.0143(17)
S8 0.091(2) 0.0972(19) 0.0885(18) -0.0007(15) 0.0299(15) -0.0072(15)
O3 0.108(6) 0.171(8) 0.119(6) 0.062(6) 0.051(5) 0.073(6)
O4 0.147(8) 0.098(6) 0.101(6) 0.026(5) 0.017(5) 0.003(5)
N3 0.050(4) 0.054(3) 0.065(4) 0.020(3) 0.019(3) 0.008(3)
N4 0.042(3) 0.062(4) 0.061(4) 0.019(3) 0.007(3) 0.002(3)
C33 0.059(6) 0.115(8) 0.088(6) 0.041(6) 0.029(5) 0.004(5)
C34 0.056(5) 0.062(5) 0.072(5) 0.023(4) 0.022(4) 0.012(4)
C35 0.070(6) 0.064(5) 0.064(5) 0.024(4) 0.025(4) 0.005(4)
C36 0.049(4) 0.052(4) 0.065(4) 0.021(4) 0.016(4) 0.006(3)
C37 0.050(4) 0.051(4) 0.064(4) 0.025(3) 0.019(4) 0.004(3)
C38 0.054(5) 0.057(4) 0.058(4) 0.017(4) 0.014(4) -0.004(3)
C39 0.056(5) 0.062(4) 0.058(4) 0.028(4) 0.016(4) -0.003(4)
C40 0.053(4) 0.047(4) 0.051(4) 0.019(3) 0.013(3) 0.006(3)
C41 0.056(5) 0.058(4) 0.055(4) 0.028(3) 0.015(3) 0.013(3)
C42 0.048(5) 0.080(5) 0.062(5) 0.027(4) 0.006(4) 0.007(4)
C43 0.049(5) 0.071(5) 0.067(5) 0.026(4) 0.010(4) 0.014(4)
C44 0.043(4) 0.047(4) 0.066(4) 0.018(3) 0.012(3) 0.006(3)
C45 0.040(4) 0.044(4) 0.060(4) 0.016(3) 0.009(3) -0.001(3)
C46 0.060(6) 0.123(9) 0.066(5) 0.028(6) -0.010(4) 0.000(5)
C47 0.064(6) 0.103(7) 0.062(5) 0.024(5) 0.009(4) 0.007(5)
C48 0.066(6) 0.119(9) 0.094(8) 0.044(7) 0.015(6) 0.016(6)
C49 0.087(8) 0.119(9) 0.065(6) 0.034(6) 0.013(5) -0.020(7)
C50 0.112(9) 0.087(7) 0.064(6) 0.012(5) 0.024(6) -0.031(6)
C51 0.087(7) 0.066(5) 0.059(5) 0.006(4) 0.022(5) -0.007(5)
C52 0.062(5) 0.063(5) 0.055(4) 0.028(4) 0.016(4) -0.002(4)
C53 0.063(5) 0.075(5) 0.057(4) 0.023(4) 0.013(4) 0.011(4)
C54 0.058(6) 0.118(8) 0.061(5) 0.025(5) 0.015(4) 0.008(5)
C55 0.092(8) 0.099(7) 0.078(6) 0.033(6) 0.044(6) 0.006(6)
C56 0.097(8) 0.082(6) 0.078(6) 0.038(5) 0.034(6) 0.009(5)
C57 0.074(6) 0.083(6) 0.058(5) 0.031(4) 0.021(4) 0.014(5)
C58 0.053(5) 0.066(5) 0.052(4) 0.023(4) 0.015(3) 0.008(4)
C59 0.134(10) 0.111(8) 0.051(5) 0.030(5) 0.017(5) 0.076(7)
C60 0.065(6) 0.155(11) 0.092(7) 0.035(8) 0.042(6) 0.037(7)
C61 0.154(14) 0.185(16) 0.094(9) 0.031(10) 0.049(10) 0.027(12)
C62 0.099(8) 0.068(6) 0.163(11) 0.055(7) 0.069(8) 0.031(6)
C63 0.172(15) 0.099(7) 0.122(11) 0.006(8) 0.030(11) -0.015(9)
C64 0.28(2) 0.082(7) 0.133(13) -0.006(8) -0.026(14) 0.011(11)
C65 0.125(14) 0.202(19) 0.137(14) 0.045(13) 0.019(11) 0.034(13)
Cl1 0.244(7) 0.232(7) 0.204(6) 0.103(5) 0.066(5) 0.020(5)
Cl2 0.301(9) 0.257(8) 0.264(8) 0.098(7) 0.156(8) 0.051(7)
Cl3 0.181(7) 0.502(17) 0.252(9) 0.107(10) 0.026(6) 0.033(9)

loop_
_atom_type_symbol
_atom_type_description
_atom_type_scat_dispersion_real
_atom_type_scat_dispersion_imag
_atom_type_scat_source
C C 0.0033 0.0016 'International Tables Vol C Tables 4.2.6.8 and 6.1.1.4'
H H 0.0000 0.0000 'International Tables Vol C Tables 4.2.6.8 and 6.1.1.4'
N N 0.0061 0.0033 'International Tables Vol C Tables 4.2.6.8 and 6.1.1.4'
O O 0.0106 0.0060 'International Tables Vol C Tables 4.2.6.8 and 6.1.1.4'
S S 0.1246 0.1234 'International Tables Vol C Tables 4.2.6.8 and 6.1.1.4'
Cl Cl 0.1484 0.1585 'International Tables Vol C Tables 4.2.6.8 and 6.1.1.4'
Cd Cd -0.8075 1.2024 'International Tables Vol C Tables 4.2.6.8 and 6.1.1.4'

loop_
_geom_angle_atom_site_label_1
_geom_angle_atom_site_label_2
_geom_angle_atom_site_label_3
_geom_angle
N2 Cd1 N1 70.0(2)
N2 Cd1 S3 126.97(17)
N1 Cd1 S3 90.15(17)
N2 Cd1 S1 101.54(16)
N1 Cd1 S1 88.69(15)
S3 Cd1 S1 127.49(10)
N2 Cd1 S2 117.73(17)
N1 Cd1 S2 154.89(15)
S3 Cd1 S2 101.07(10)
S1 Cd1 S2 66.63(8)
N2 Cd1 S4 85.76(16)
N1 Cd1 S4 122.77(16)
S3 Cd1 S4 64.12(10)
S1 Cd1 S4 147.99(9)
S2 Cd1 S4 82.29(9)
C27 S1 Cd1 85.5(3)
C27 S2 Cd1 85.0(3)
C30 S3 Cd1 90.8(3)
C30 S4 Cd1 79.5(3)
C27 O1 C28 120.4(7)
C30 O2 C31 119.5(8)
C2 N1 C13 119.0(6)
C2 N1 Cd1 126.2(5)
C13 N1 Cd1 114.5(5)
C12 N2 C11 118.2(6)
C12 N2 Cd1 116.9(5)
C11 N2 Cd1 124.1(5)
C2 C1 H1A 109.5
C2 C1 H1B 109.5
H1A C1 H1B 109.5
C2 C1 H1C 109.5
H1A C1 H1C 109.5
H1B C1 H1C 109.5
N1 C2 C3 122.2(7)
N1 C2 C1 118.2(7)
C3 C2 C1 119.6(7)
C4 C3 C2 120.1(7)
C4 C3 H3A 119.9
C2 C3 H3A 119.9
C3 C4 C5 118.8(7)
C3 C4 C20 120.5(7)
C5 C4 C20 120.7(6)
C13 C5 C6 119.4(6)
C13 C5 C4 117.3(6)
C6 C5 C4 123.2(6)
C7 C6 C5 122.0(7)
C7 C6 H6A 119.0
C5 C6 H6A 119.0
C6 C7 C8 120.4(7)
C6 C7 H7A 119.8
C8 C7 H7A 119.8
C12 C8 C9 117.9(6)
C12 C8 C7 119.9(6)
C9 C8 C7 122.2(6)
C10 C9 C8 116.6(7)
C10 C9 C26 120.4(7)
C8 C9 C26 122.9(6)
C11 C10 C9 122.8(7)
C11 C10 H10A 118.6
C9 C10 H10A 118.6
C10 C11 N2 121.1(7)
C10 C11 C14 121.2(8)
N2 C11 C14 117.6(7)
N2 C12 C8 122.7(7)
N2 C12 C13 118.9(6)
C8 C12 C13 118.4(6)
N1 C13 C5 122.6(6)
N1 C13 C12 117.7(6)
C5 C13 C12 119.7(6)
C11 C14 H14A 109.5
C11 C14 H14B 109.5
H14A C14 H14B 109.5
C11 C14 H14C 109.5
H14A C14 H14C 109.5
H14B C14 H14C 109.5
C16 C15 C20 120.3(8)
C16 C15 H15A 119.8
C20 C15 H15A 119.8
C15 C16 C17 120.2(8)
C15 C16 H16A 119.9
C17 C16 H16A 119.9
C18 C17 C16 119.0(8)
C18 C17 H17A 120.5
C16 C17 H17A 120.5
C17 C18 C19 121.2(8)
C17 C18 H18A 119.4
C19 C18 H18A 119.4
C20 C19 C18 120.2(8)
C20 C19 H19A 119.9
C18 C19 H19A 119.9
C19 C20 C15 119.0(7)
C19 C20 C4 119.9(7)
C15 C20 C4 121.0(7)
C22 C21 C26 120.0(8)
C22 C21 H21A 120.0
C26 C21 H21A 120.0
C23 C22 C21 121.4(9)
C23 C22 H22A 119.3
C21 C22 H22A 119.3
C22 C23 C24 119.3(9)
C22 C23 H23A 120.3
C24 C23 H23A 120.3
C23 C24 C25 120.8(9)
C23 C24 H24A 119.6
C25 C24 H24A 119.6
C26 C25 C24 120.8(9)
C26 C25 H25A 119.6
C24 C25 H25A 119.6
C25 C26 C21 117.6(7)
C25 C26 C9 121.5(7)
C21 C26 C9 120.7(7)
O1 C27 S2 115.1(6)
O1 C27 S1 122.0(6)
S2 C27 S1 122.8(5)
O1 C28 C29 106.0(8)
O1 C28 H28A 110.5
C29 C28 H28A 110.5
O1 C28 H28B 110.5
C29 C28 H28B 110.5
H28A C28 H28B 108.7
C28 C29 H29A 109.5
C28 C29 H29B 109.5
H29A C29 H29B 109.5
C28 C29 H29C 109.5
H29A C29 H29C 109.5
H29B C29 H29C 109.5
O2 C30 S4 122.3(7)
O2 C30 S3 113.1(7)
S4 C30 S3 124.6(5)
O2 C31 C32 105.8(10)
O2 C31 H31A 110.6
C32 C31 H31A 110.6
O2 C31 H31B 110.6
C32 C31 H31B 110.6
H31A C31 H31B 108.7
C31 C32 H32A 109.5
C31 C32 H32B 109.5
H32A C32 H32B 109.5
C31 C32 H32C 109.5
H32A C32 H32C 109.5
H32B C32 H32C 109.5
N4 Cd2 N3 70.4(2)
N4 Cd2 S5 92.13(17)
N3 Cd2 S5 102.08(16)
N4 Cd2 S8 100.29(17)
N3 Cd2 S8 142.59(17)
S5 Cd2 S8 114.65(11)
N4 Cd2 S7 118.31(18)
N3 Cd2 S7 85.83(17)
S5 Cd2 S7 149.29(12)
S8 Cd2 S7 66.41(11)
N4 Cd2 S6 157.22(17)
N3 Cd2 S6 112.74(17)
S5 Cd2 S6 65.09(10)
S8 Cd2 S6 89.92(11)
S7 Cd2 S6 84.42(12)
C59 S5 Cd2 86.6(4)
C59 S6 Cd2 77.2(4)
C62 S7 Cd2 84.3(4)
C62 S8 Cd2 83.6(4)
C59 O3 C60 123.4(9)
C62 O4 C63 119.6(11)
C34 N3 C45 118.4(7)
C34 N3 Cd2 125.2(5)
C45 N3 Cd2 115.5(5)
C43 N4 C44 118.2(7)
C43 N4 Cd2 125.0(5)
C44 N4 Cd2 116.7(5)
C34 C33 H33A 109.5
C34 C33 H33B 109.5
H33A C33 H33B 109.5
C34 C33 H33C 109.5
H33A C33 H33C 109.5
H33B C33 H33C 109.5
N3 C34 C35 121.3(7)
N3 C34 C33 119.0(8)
C35 C34 C33 119.6(8)
C36 C35 C34 122.1(8)
C36 C35 H35A 118.9
C34 C35 H35A 118.9
C35 C36 C37 116.7(7)
C35 C36 C52 120.9(7)
C37 C36 C52 122.3(7)
C45 C37 C36 118.8(7)
C45 C37 C38 118.6(7)
C36 C37 C38 122.5(7)
C39 C38 C37 121.9(7)
C39 C38 H38A 119.0
C37 C38 H38A 119.0
C38 C39 C40 120.3(7)
C38 C39 H39A 119.9
C40 C39 H39A 119.9
C44 C40 C41 118.4(7)
C44 C40 C39 119.8(7)
C41 C40 C39 121.7(7)
C42 C41 C40 118.1(7)
C42 C41 C58 118.5(7)
C40 C41 C58 123.5(7)
C41 C42 C43 120.3(8)
C41 C42 H42A 119.8
C43 C42 H42A 119.8
N4 C43 C42 122.1(7)
N4 C43 C46 119.0(8)
C42 C43 C46 118.9(8)
N4 C44 C40 122.8(7)
N4 C44 C45 118.1(6)
C40 C44 C45 119.1(6)
N3 C45 C37 122.3(7)
N3 C45 C44 118.0(6)
C37 C45 C44 119.7(6)
C43 C46 H46A 109.5
C43 C46 H46B 109.5
H46A C46 H46B 109.5
C43 C46 H46C 109.5
H46A C46 H46C 109.5
H46B C46 H46C 109.5
C52 C47 C48 120.7(9)
C52 C47 H47A 119.6
C48 C47 H47A 119.6
C49 C48 C47 120.6(11)
C49 C48 H48A 119.7
C47 C48 H48A 119.7
C48 C49 C50 119.8(10)
C48 C49 H49A 120.1
C50 C49 H49A 120.1
C51 C50 C49 120.8(10)
C51 C50 H50A 119.6
C49 C50 H50A 119.6
C50 C51 C52 120.7(10)
C50 C51 H51A 119.6
C52 C51 H51A 119.6
C47 C52 C51 117.2(8)
C47 C52 C36 121.5(7)
C51 C52 C36 121.3(8)
C58 C53 C54 120.1(8)
C58 C53 H53A 120.0
C54 C53 H53A 120.0
C53 C54 C55 119.5(9)
C53 C54 H54A 120.2
C55 C54 H54A 120.2
C56 C55 C54 120.7(9)
C56 C55 H55A 119.7
C54 C55 H55A 119.7
C55 C56 C57 120.2(9)
C55 C56 H56A 119.9
C57 C56 H56A 119.9
C56 C57 C58 120.9(9)
C56 C57 H57A 119.6
C58 C57 H57A 119.6
C53 C58 C57 118.6(8)
C53 C58 C41 121.9(7)
C57 C58 C41 119.5(7)
O3 C59 S5 117.1(8)
O3 C59 S6 114.5(10)
S5 C59 S6 127.5(6)
C61 C60 O3 111.8(11)
C61 C60 H60A 109.2
O3 C60 H60A 109.2
C61 C60 H60B 109.2
O3 C60 H60B 109.2
H60A C60 H60B 107.9
C60 C61 H61A 109.5
C60 C61 H61B 109.5
H61A C61 H61B 109.5
C60 C61 H61C 109.5
H61A C61 H61C 109.5
H61B C61 H61C 109.5
O4 C62 S7 113.2(9)
O4 C62 S8 121.7(10)
S7 C62 S8 125.1(6)
O4 C63 C64 111.6(14)
O4 C63 H63A 109.3
C64 C63 H63A 109.3
O4 C63 H63B 109.3
C64 C63 H63B 109.3
H63A C63 H63B 108.0
C63 C64 H64A 109.5
C63 C64 H64B 109.5
H64A C64 H64B 109.5
C63 C64 H64C 109.5
H64A C64 H64C 109.5
H64B C64 H64C 109.5
Cl1 C65 Cl3 110.9(12)
Cl1 C65 Cl2 107.8(10)
Cl3 C65 Cl2 108.0(13)
Cl1 C65 H65A 110.0
Cl3 C65 H65A 110.0
Cl2 C65 H65A 110.0

loop_
_geom_bond_atom_site_label_1
_geom_bond_atom_site_label_2
_geom_bond_distance
Cd1 N2 2.359(6)
Cd1 N1 2.436(6)
Cd1 S3 2.599(3)
Cd1 S1 2.690(3)
Cd1 S2 2.713(3)
Cd1 S4 2.957(3)
S1 C27 1.694(9)
S2 C27 1.685(8)
S3 C30 1.684(10)
S4 C30 1.665(10)
O1 C27 1.312(9)
O1 C28 1.482(11)
O2 C30 1.346(10)
O2 C31 1.442(12)
N1 C2 1.319(10)
N1 C13 1.372(9)
N2 C12 1.351(9)
N2 C11 1.366(10)
C1 C2 1.500(11)
C1 H1A 0.9600
C1 H1B 0.9600
C1 H1C 0.9600
C2 C3 1.414(11)
C3 C4 1.368(10)
C3 H3A 0.9300
C4 C5 1.434(10)
C4 C20 1.490(10)
C5 C13 1.405(9)
C5 C6 1.418(10)
C6 C7 1.344(10)
C6 H6A 0.9300
C7 C8 1.442(10)
C7 H7A 0.9300
C8 C12 1.408(10)
C8 C9 1.432(10)
C9 C10 1.374(10)
C9 C26 1.486(10)
C10 C11 1.362(11)
C10 H10A 0.9300
C11 C14 1.495(11)
C12 C13 1.459(10)
C14 H14A 0.9600
C14 H14B 0.9600
C14 H14C 0.9600
C15 C16 1.378(11)
C15 C20 1.392(11)
C15 H15A 0.9300
C16 C17 1.405(12)
C16 H16A 0.9300
C17 C18 1.360(13)
C17 H17A 0.9300
C18 C19 1.385(11)
C18 H18A 0.9300
C19 C20 1.385(11)
C19 H19A 0.9300
C21 C22 1.399(11)
C21 C26 1.401(11)
C21 H21A 0.9300
C22 C23 1.347(13)
C22 H22A 0.9300
C23 C24 1.370(15)
C23 H23A 0.9300
C24 C25 1.389(13)
C24 H24A 0.9300
C25 C26 1.386(11)
C25 H25A 0.9300
C28 C29 1.502(13)
C28 H28A 0.9700
C28 H28B 0.9700
C29 H29A 0.9600
C29 H29B 0.9600
C29 H29C 0.9600
C31 C32 1.500(15)
C31 H31A 0.9700
C31 H31B 0.9700
C32 H32A 0.9600
C32 H32B 0.9600
C32 H32C 0.9600
Cd2 N4 2.382(6)
Cd2 N3 2.393(7)
Cd2 S5 2.630(3)
Cd2 S8 2.671(3)
Cd2 S7 2.736(3)
Cd2 S6 2.838(3)
S5 C59 1.560(13)
S6 C59 1.724(12)
S7 C62 1.589(14)
S8 C62 1.747(13)
O3 C59 1.403(12)
O3 C60 1.422(13)
O4 C62 1.388(12)
O4 C63 1.406(15)
N3 C34 1.341(10)
N3 C45 1.381(9)
N4 C43 1.338(10)
N4 C44 1.367(9)
C33 C34 1.484(12)
C33 H33A 0.9600
C33 H33B 0.9600
C33 H33C 0.9600
C34 C35 1.396(12)
C35 C36 1.374(11)
C35 H35A 0.9300
C36 C37 1.432(10)
C36 C52 1.470(11)
C37 C45 1.394(10)
C37 C38 1.431(10)
C38 C39 1.354(10)
C38 H38A 0.9300
C39 C40 1.427(10)
C39 H39A 0.9300
C40 C44 1.397(10)
C40 C41 1.413(10)
C41 C42 1.384(11)
C41 C58 1.494(11)
C42 C43 1.401(12)
C42 H42A 0.9300
C43 C46 1.513(12)
C44 C45 1.458(11)
C46 H46A 0.9600
C46 H46B 0.9600
C46 H46C 0.9600
C47 C52 1.395(13)
C47 C48 1.396(13)
C47 H47A 0.9300
C48 C49 1.355(15)
C48 H48A 0.9300
C49 C50 1.377(16)
C49 H49A 0.9300
C50 C51 1.372(14)
C50 H50A 0.9300
C51 C52 1.411(11)
C51 H51A 0.9300
C53 C58 1.392(11)
C53 C54 1.394(13)
C53 H53A 0.9300
C54 C55 1.402(14)
C54 H54A 0.9300
C55 C56 1.351(14)
C55 H55A 0.9300
C56 C57 1.382(13)
C56 H56A 0.9300
C57 C58 1.402(11)
C57 H57A 0.9300
C60 C61 1.412(17)
C60 H60A 0.9700
C60 H60B 0.9700
C61 H61A 0.9600
C61 H61B 0.9600
C61 H61C 0.9600
C63 C64 1.412(19)
C63 H63A 0.9700
C63 H63B 0.9700
C64 H64A 0.9600
C64 H64B 0.9600
C64 H64C 0.9600
C65 Cl1 1.679(18)
C65 Cl3 1.73(2)
C65 Cl2 1.786(19)
C65 H65A 0.9800
